data_2003515
loop_
_publ_author_name
'Dutkiewicz, G.'
'Kubicki, M.'
'Borowiak, T.'
'Wysocka, W.'

_publ_section_title
;
 11,12-Seco-12,13-didehydromultiflorine Perchlorate Hydrate
;
_journal_issue 6
_journal_name_full 'Acta Crystallographica Section C'
_journal_page_first 1182
_journal_page_last 1184
_journal_paper_doi 10.1107/S0108270194011650
_journal_volume 51
_journal_year 1995
_chemical_formula_moiety 'C15 H23 N2 O1 1+, Cl1 O4 1-, H2 O'
_chemical_formula_sum 'C15 H25 Cl N2 O6'
_chemical_formula_weight 364.82
_chemical_name_systematic
;
11,12-seco-12,13-didehydromultiflorine perchlorate hydrate
;
_space_group_IT_number 4
_symmetry_cell_setting monoclinic
_symmetry_space_group_name_Hall 'P 2yb'
_symmetry_space_group_name_H-M 'P 1 21 1'
_audit_creation_method SHELXL
_cell_angle_alpha 90.00
_cell_angle_beta 90.53(3)
_cell_angle_gamma 90.00
_cell_formula_units_Z 2
_cell_length_a 8.014(2)
_cell_length_b 8.633(2)
_cell_length_c 12.600(3)
_cell_measurement_reflns_used 25
_cell_measurement_temperature 293(2)
_cell_measurement_theta_max 33.1
_cell_measurement_theta_min 11.0
_cell_volume 871.7(4)
_computing_cell_refinement 'Kuma KM-4 User's Guide (Kuma, 1991)'
_computing_data_collection 'Kuma KM-4 User's Guide (Kuma, 1991)'
_computing_data_reduction 'Kuma KM-4 User's Guide (Kuma, 1991)'
_computing_molecular_graphics ' Stereochemical Workstation Operation Manual (Siemens, 1989)'
_computing_publication_material 'SHELXL93 (Sheldrick, 1994)'
_computing_structure_refinement 'SHELXL93 (Sheldrick, 1994)'
_computing_structure_solution 'SHELXS86 (Sheldrick, 1990)'
_diffrn_ambient_temperature 293(2)
_diffrn_measurement_device 'Kuma KM-4 four-circle diffractometer'
_diffrn_measurement_method \w/2\q
_diffrn_radiation_monochromator graphite
_diffrn_radiation_source 'fine-focus sealed tube'
_diffrn_radiation_type CuK\a
_diffrn_radiation_wavelength 1.54178
_diffrn_reflns_av_R_equivalents 0.0275
_diffrn_reflns_av_sigmaI/netI 0.0300
_diffrn_reflns_limit_h_max 9
_diffrn_reflns_limit_h_min 0
_diffrn_reflns_limit_k_max 9
_diffrn_reflns_limit_k_min 0
_diffrn_reflns_limit_l_max 14
_diffrn_reflns_limit_l_min -14
_diffrn_reflns_number 1481
_diffrn_reflns_theta_max 60.01
_diffrn_reflns_theta_min 3.51
_diffrn_standards_decay_% 2.3
_diffrn_standards_interval_count 200
_diffrn_standards_number 2
_exptl_absorpt_coefficient_mu 2.243
_exptl_absorpt_correction_type ' empirical (DIFABS; Walker & Stuart, 1983)'
_exptl_crystal_colour colourless
_exptl_crystal_density_diffrn 1.390
_exptl_crystal_description needle
_exptl_crystal_F_000 388
_exptl_crystal_size_max 0.30
_exptl_crystal_size_mid 0.20
_exptl_crystal_size_min 0.20
_refine_diff_density_max 0.271
_refine_diff_density_min -0.202
_refine_ls_abs_structure_details 'Flack (1983); \c = 0.01(3)'
_refine_ls_abs_structure_Flack 0.01(3)
_refine_ls_extinction_method none
_refine_ls_goodness_of_fit_all 1.076
_refine_ls_goodness_of_fit_obs 1.118
_refine_ls_hydrogen_treatment ' noref, except for H16, H1W1, H1W2 which were refined isotropically'
_refine_ls_matrix_type full
_refine_ls_number_parameters 262
_refine_ls_number_reflns 1313
_refine_ls_number_restraints 74
_refine_ls_restrained_S_all 1.710
_refine_ls_restrained_S_obs 1.191
_refine_ls_R_factor_all 0.0577
_refine_ls_R_factor_obs 0.0360
_refine_ls_shift/esd_max 0.001
_refine_ls_shift/esd_mean 0.000
_refine_ls_structure_factor_coef Fsqd
_refine_ls_weighting_scheme
;calc w = 1/[\s^2^(F~o~^2^)+(0.0735P)~2~+0.1331P]
where P = (F~o~^2^+2F~c~^2^)/3
;
_refine_ls_wR_factor_all 0.1741
_refine_ls_wR_factor_obs 0.1069
_reflns_number_observed 1079
_reflns_number_total 1380
_reflns_observed_criterion >2\s(I)
_cod_data_source_file ab1207.cif
_cod_data_source_block semu
_cod_original_sg_symbol_H-M 'P 21'
_cod_database_code 2003515

loop_
_symmetry_equiv_pos_as_xyz
'x, y, z'
'-x, y+1/2, -z'

loop_
_atom_site_aniso_label
_atom_site_aniso_U_11
_atom_site_aniso_U_12
_atom_site_aniso_U_13
_atom_site_aniso_U_22
_atom_site_aniso_U_23
_atom_site_aniso_U_33
N1 0.044(2) -0.004(2) -0.005(2) 0.038(2) 0.005(2) 0.048(2)
C2 0.063(3) -0.015(2) -0.001(2) 0.053(3) 0.005(2) 0.043(2)
C3 0.068(3) -0.010(3) 0.012(2) 0.056(3) -0.008(2) 0.043(2)
C4 0.049(3) -0.003(2) 0.000(2) 0.048(3) -0.005(2) 0.058(3)
O4 0.094(3) -0.002(2) 0.022(2) 0.042(2) -0.012(2) 0.073(2)
C5 0.055(3) 0.000(2) 0.005(2) 0.040(3) 0.004(2) 0.047(2)
C6 0.037(2) -0.005(2) -0.002(2) 0.037(3) 0.002(2) 0.051(3)
C7 0.043(2) -0.009(2) 0.017(2) 0.042(3) -0.003(2) 0.065(3)
C8 0.055(3) 0.003(2) 0.010(3) 0.055(3) -0.007(3) 0.087(4)
C9 0.061(3) 0.009(2) 0.000(3) 0.038(3) 0.002(3) 0.087(4)
C10 0.059(3) 0.002(2) -0.008(3) 0.041(3) 0.017(2) 0.071(3)
C11 0.078(3) -0.002(3) 0.004(3) 0.034(3) -0.004(2) 0.066(3)
C12 0.086(9) -0.059(11) -0.045(8) 0.229(22) 0.073(12) 0.099(10)
C13 0.075(10) 0.000(10) -0.021(8) 0.093(12) -0.018(10) 0.102(12)
C12' 0.097(16) 0.006(17) 0.015(12) 0.157(23) -0.001(16) 0.102(16)
C13' 0.081(17) 0.021(12) -0.016(12) 0.085(16) -0.004(10) 0.077(14)
C14 0.103(5) -0.001(4) -0.036(4) 0.090(5) 0.004(4) 0.075(4)
C15 0.083(4) -0.020(3) -0.014(3) 0.061(3) -0.007(3) 0.055(3)
N16 0.055(2) -0.011(2) 0.001(2) 0.048(3) -0.007(2) 0.046(2)
C17 0.072(3) -0.012(3) 0.011(2) 0.048(3) -0.002(2) 0.039(2)
Cl1 0.0652(7) 0.0017(7) -0.0033(5) 0.0499(7) -0.0041(7) 0.0606(7)
O1A 0.228(16) -0.103(11) -0.019(12) 0.094(11) 0.022(11) 0.249(17)
O2A 0.095(6) 0.003(5) 0.011(5) 0.079(6) -0.057(5) 0.118(7)
O3A 0.074(7) 0.061(8) -0.026(7) 0.188(15) -0.031(12) 0.211(13)
O4A 0.197(16) -0.066(10) -0.030(9) 0.195(14) 0.081(8) 0.107(9)
O1B 0.235(22) 0.029(12) -0.012(17) 0.036(9) -0.015(10) 0.247(23)
O2B 0.097(10) 0.090(14) 0.002(9) 0.270(26) -0.104(15) 0.160(14)
O3B 0.107(13) -0.064(12) -0.087(13) 0.155(17) -0.017(13) 0.217(20)
O4B 0.180(17) -0.062(19) 0.004(8) 0.303(22) -0.028(11) 0.020(6)
O1W 0.066(2) -0.010(2) 0.006(2) 0.075(3) -0.013(2) 0.061(2)

loop_
_atom_site_label
_atom_site_occupancy
_atom_site_fract_x
_atom_site_fract_y
_atom_site_fract_z
_atom_site_U_iso_or_equiv
_atom_site_thermal_displace_type
_atom_site_calc_flag
_atom_site_refinement_flags
_atom_site_disorder_group
_atom_site_type_symbol
N1 1 0.2605(5) 0.6738(5) 0.9186(3) 0.0433(9) Uani d . . N
C2 1 0.1943(6) 0.7354(6) 1.0052(4) 0.0531(12) Uani d . . C
H2 1 0.1516(6) 0.6678(6) 1.0556(4) 0.064 Uiso calc R . H
C3 1 0.1841(6) 0.8897(7) 1.0259(4) 0.0557(13) Uani d . . C
H3 1 0.1451(6) 0.9229(7) 1.0913(4) 0.067 Uiso calc R . H
C4 1 0.2321(6) 1.0008(6) 0.9492(5) 0.0517(13) Uani d . . C
O4 1 0.2260(5) 1.1433(4) 0.9635(3) 0.0694(12) Uani d . . O
C5 1 0.2833(6) 0.9350(6) 0.8438(4) 0.0473(11) Uani d . . C
H5A 1 0.3609(6) 1.0059(6) 0.8105(4) 0.057 Uiso calc R . H
H5B 1 0.1856(6) 0.9272(6) 0.7981(4) 0.057 Uiso calc R . H
C6 1 0.3645(6) 0.7766(5) 0.8525(4) 0.0416(11) Uani d . . C
H6 1 0.4707(6) 0.7908(5) 0.8905(4) 0.050 Uiso calc R . H
C7 1 0.4044(5) 0.7014(6) 0.7469(4) 0.0500(12) Uani d . . C
H7 1 0.4874(5) 0.7664(6) 0.7116(4) 0.060 Uiso calc R . H
C8 1 0.4825(7) 0.5428(6) 0.7643(5) 0.066(2) Uani d . . C
H8A 1 0.5127(7) 0.4966(6) 0.6970(5) 0.079 Uiso calc R . H
H8B 1 0.5822(7) 0.5514(6) 0.8082(5) 0.079 Uiso calc R . H
C9 1 0.3523(7) 0.4448(6) 0.8194(5) 0.0622(15) Uani d . . C
H9 1 0.4017(7) 0.3422(6) 0.8309(5) 0.075 Uiso calc R . H
C10 1 0.3146(7) 0.5104(6) 0.9268(5) 0.0571(14) Uani d . . C
H10A 1 0.2272(7) 0.4497(6) 0.9596(5) 0.068 Uiso calc R . H
H10B 1 0.4134(7) 0.5039(6) 0.9716(5) 0.068 Uiso calc R . H
C11 1 0.2003(7) 0.4224(6) 0.7492(4) 0.0595(13) Uani d . . C
H11A 1 0.1162(7) 0.3662(6) 0.7885(4) 0.071 Uiso calc R . H
H11B 1 0.2309(7) 0.3596(6) 0.6885(4) 0.071 Uiso calc R . H
C12 0.63(3) -0.3445(19) 0.656(3) 0.4759(13) 0.138(8) Uani d PDU 1 C
H12A 0.63(3) -0.3877(19) 0.7309(29) 0.5212(13) 0.166 Uiso calc PR 1 H
H12B 0.63(3) -0.4103(19) 0.6165(29) 0.4210(13) 0.166 Uiso calc PR 1 H
C13 0.63(3) -0.1959(20) 0.608(3) 0.4888(18) 0.090(5) Uani d PDU 1 C
H13 0.63(3) -0.1537(20) 0.5337(28) 0.4432(18) 0.108 Uiso calc PR 1 H
C12' 0.37(3) -0.3200(31) 0.517(4) 0.4995(21) 0.119(9) Uani d PDU 2 C
H12C 0.37(3) -0.2689(31) 0.4272(38) 0.5241(21) 0.142 Uiso calc PR 2 H
H12D 0.37(3) -0.4205(31) 0.5113(38) 0.4622(21) 0.142 Uiso calc PR 2 H
C13' 0.37(3) -0.2532(38) 0.647(3) 0.5166(22) 0.081(8) Uani d PDU 2 C
H13' 0.37(3) -0.3078(38) 0.7345(32) 0.4908(22) 0.097 Uiso calc PR 2 H
C14 1 -0.0864(9) 0.6713(9) 0.5776(5) 0.090(2) Uani d . . C
H14A 0.63(3) -0.0040(9) 0.7425(9) 0.5498(5) 0.107 Uiso calc PR 1 H
H14B 0.63(3) -0.1531(9) 0.7253(9) 0.6297(5) 0.107 Uiso calc PR 1 H
H14C 0.405(15) -0.0080(9) 0.7183(9) 0.5291(5) 0.107 Uiso calc PR 2 H
H14D 0.405(15) -0.1063(9) 0.7458(9) 0.6337(5) 0.107 Uiso calc PR 2 H
C15 1 -0.0044(8) 0.5349(7) 0.6257(4) 0.066(2) Uani d . . C
H15A 1 0.0484(8) 0.4755(7) 0.5700(4) 0.079 Uiso calc R . H
H15B 1 -0.0891(8) 0.4698(7) 0.6574(4) 0.079 Uiso calc R . H
N16 1 0.1259(5) 0.5734(5) 0.7098(3) 0.0496(10) Uani d . . N
H16 1 0.0681(63) 0.6257(71) 0.7545(42) 0.060(16) Uiso d . . H
C17 1 0.2560(6) 0.6836(6) 0.6709(3) 0.0530(12) Uani d . . C
H17A 1 0.2052(6) 0.7843(6) 0.6599(3) 0.064 Uiso calc R . H
H17B 1 0.2962(6) 0.6475(6) 0.6029(3) 0.064 Uiso calc R . H
Cl1 1 0.23333(14) 1.59668(14) 1.30142(9) 0.0586(4) Uani d G . Cl
O1A 0.58(2) 0.3259(12) 1.7262(8) 1.2921(6) 0.190(8) Uani d PGU 1 O
O2A 0.58(2) 0.2965(12) 1.4866(7) 1.2317(5) 0.097(4) Uani d PGU 1 O
O3A 0.58(2) 0.0716(4) 1.6279(14) 1.2687(5) 0.158(7) Uani d PGU 1 O
O4A 0.58(2) 0.2570(9) 1.5209(9) 1.3943(3) 0.166(7) Uani d PGU 1 O
O1B 0.42(2) 0.2336(15) 1.7536(2) 1.2840(6) 0.173(10) Uani d PGU 2 O
O2B 0.42(2) 0.3575(7) 1.5402(10) 1.2481(4) 0.176(11) Uani d PGU 2 O
O3B 0.42(2) 0.0848(7) 1.5412(14) 1.2570(5) 0.160(10) Uani d PGU 2 O
O4B 0.42(2) 0.2450(8) 1.5813(10) 1.40761(11) 0.168(10) Uani d PGU 2 O
O1W 1 0.1159(5) 1.2206(6) 1.1636(3) 0.0669(10) Uani d . . O
H1W1 1 0.1384(100) 1.2008(123) 1.1011(66) 0.118(19) Uiso d . . H
H1W2 1 0.1703(105) 1.3172(118) 1.1923(68) 0.118(19) Uiso d . . H

loop_
_atom_type_symbol
_atom_type_description
_atom_type_scat_source
_atom_type_scat_dispersion_real
_atom_type_scat_dispersion_imag
C C 'International Tables Vol C Tables 4.2.6.8 and 6.1.1.4' 0.0181 0.009
H H 'International Tables Vol C Tables 4.2.6.8 and 6.1.1.4' 0.0000 0.000
N N 'International Tables Vol C Tables 4.2.6.8 and 6.1.1.4' 0.0311 0.018
O O 'International Tables Vol C Tables 4.2.6.8 and 6.1.1.4' 0.0492 0.032
Cl Cl 'International Tables Vol C Tables 4.2.6.8 and 6.1.1.4' 0.3639 0.7

loop_
_geom_angle_atom_site_label_1
_geom_angle_atom_site_label_2
_geom_angle_atom_site_label_3
_geom_angle
_geom_angle_publ_flag
C2 N1 C6 116.9(4) yes
C2 N1 C10 116.3(5) yes
C6 N1 C10 116.5(4) yes
N1 C2 C3 125.0(4) yes
N1 C2 H2 117.5(3) no
C3 C2 H2 117.5(3) no
C2 C3 C4 121.0(5) yes
C2 C3 H3 119.5(3) no
C4 C3 H3 119.5(3) no
O4 C4 C3 124.0(5) yes
O4 C4 C5 120.8(5) yes
C3 C4 C5 115.1(5) yes
C4 C5 C6 113.3(4) yes
C4 C5 H5A 108.9(3) no
C6 C5 H5A 108.9(2) no
C4 C5 H5B 108.9(3) no
C6 C5 H5B 108.9(3) no
H5A C5 H5B 107.7 no
N1 C6 C5 109.8(4) yes
N1 C6 C7 111.2(4) yes
C5 C6 C7 114.5(4) yes
N1 C6 H6 107.0(2) no
C5 C6 H6 107.0(3) no
C7 C6 H6 107.0(2) no
C6 C7 C8 110.4(5) yes
C6 C7 C17 115.0(4) yes
C8 C7 C17 108.5(5) yes
C6 C7 H7 107.6(2) no
C8 C7 H7 107.6(3) no
C17 C7 H7 107.6(2) no
C9 C8 C7 106.5(4) yes
C9 C8 H8A 110.4(3) no
C7 C8 H8A 110.4(3) no
C9 C8 H8B 110.4(3) no
C7 C8 H8B 110.4(3) no
H8A C8 H8B 108.6 no
C10 C9 C11 114.1(5) yes
C10 C9 C8 110.3(5) yes
C11 C9 C8 111.0(5) yes
C10 C9 H9 107.0(3) no
C11 C9 H9 107.0(3) no
C8 C9 H9 107.0(3) no
N1 C10 C9 111.0(5) yes
N1 C10 H10A 109.4(3) no
C9 C10 H10A 109.4(3) no
N1 C10 H10B 109.4(3) no
C9 C10 H10B 109.4(3) no
H10A C10 H10B 108.0 no
C9 C11 N16 113.2(4) yes
C9 C11 H11A 108.9(3) no
N16 C11 H11A 108.9(3) no
C9 C11 H11B 108.9(3) no
N16 C11 H11B 108.9(3) no
H11A C11 H11B 107.8 no
C13 C12 H12A 120.0(15) no
C13 C12 H12B 120.0(15) no
H12A C12 H12B 120.0 no
C12 C13 C14 121.(2) yes
C12 C13 H13 119.5(15) no
C14 C13 H13 119.5(8) no
C13' C12' H12C 120.(2) no
C13' C12' H12D 120.(2) no
H12C C12' H12D 120.0 no
C12' C13' C14 125.(3) yes
C12' C13' H13' 118.(2) no
C14 C13' H13' 117.7(11) no
C15 C14 C13 105.7(11) yes
C15 C14 C13' 118.3(12) yes
C15 C14 H14A 110.6(4) no
C13 C14 H14A 110.6(9) no
C15 C14 H14B 110.6(4) no
C13 C14 H14B 110.6(8) no
H14A C14 H14B 108.7 no
C15 C14 H14C 107.7(4) no
C13' C14 H14C 107.7(12) no
C15 C14 H14D 107.7(3) no
C13' C14 H14D 107.7(9) no
H14C C14 H14D 107.1 no
C14 C15 N16 114.4(5) yes
C14 C15 H15A 108.7(4) no
N16 C15 H15A 108.7(3) no
C14 C15 H15B 108.7(4) no
N16 C15 H15B 108.7(3) no
H15A C15 H15B 107.6 no
C17 N16 C11 112.4(4) yes
C17 N16 C15 112.8(4) yes
C11 N16 C15 107.8(4) yes
C17 N16 H16 105.(4) no
C11 N16 H16 117.(4) no
C15 N16 H16 102.(4) no
N16 C17 C7 113.5(4) yes
N16 C17 H17A 108.9(3) no
C7 C17 H17A 108.9(3) no
N16 C17 H17B 108.9(2) no
C7 C17 H17B 108.9(2) no
H17A C17 H17B 107.7 no
O2B Cl1 O4B 115.0(10) yes
O1A Cl1 O4A 114.0(10) yes
O2B Cl1 O1B 107.0(10) yes
O4B Cl1 O1B 105.0(10) yes
O1A Cl1 O3A 109.0(10) yes
O4A Cl1 O3A 118.0(10) yes
O1A Cl1 O2A 108.0(10) yes
O4A Cl1 O2A 100.0(10) yes
O3A Cl1 O2A 107.0(10) yes
O2B Cl1 O3B 109.0(10) yes
O4B Cl1 O3B 115.0(10) yes
O1B Cl1 O3B 106.0(10) yes
H1W1 O1W H1W2 115.(8) no

loop_
_geom_bond_atom_site_label_1
_geom_bond_atom_site_label_2
_geom_bond_distance
_geom_bond_publ_flag
N1 C2 1.330(6) yes
N1 C6 1.478(6) yes
N1 C10 1.479(6) yes
C2 C3 1.360(8) yes
C2 H2 0.93 no
C3 C4 1.416(8) yes
C3 H3 0.93 no
C4 O4 1.244(7) yes
C4 C5 1.506(7) yes
C5 C6 1.518(7) yes
C5 H5A 0.97 no
C5 H5B 0.97 no
C6 C7 1.518(7) yes
C6 H6 0.98 no
C7 C8 1.521(8) yes
C7 C17 1.527(7) yes
C7 H7 0.98 no
C8 C9 1.517(8) yes
C8 H8A 0.97 no
C8 H8B 0.97 no
C9 C10 1.500(9) yes
C9 C11 1.512(8) yes
C9 H9 0.98 no
C10 H10A 0.97 no
C10 H10B 0.97 no
C11 N16 1.515(7) yes
C11 H11A 0.97 no
C11 H11B 0.97 no
C12 C13 1.27(2) yes
C12 H12A 0.93 no
C12 H12B 0.93 no
C13 C14 1.52(2) yes
C13 H13 0.93 no
C12' C13' 1.26(2) yes
C12' H12C 0.93 no
C12' H12D 0.93 no
C13' C14 1.55(3) yes
C13' H13' 0.93 no
C14 C15 1.476(9) yes
C14 H14A 0.97 no
C14 H14B 0.97 no
C14 H14C 0.97 no
C14 H14D 0.97 no
C15 N16 1.518(7) yes
C15 H15A 0.97 no
C15 H15B 0.97 no
N16 C17 1.497(6) yes
N16 H16 0.86(6) no
C17 H17A 0.97 no
C17 H17B 0.97 no
Cl1 O2B 1.30(2) yes
Cl1 O4B 1.35(2) yes
Cl1 O1A 1.35(2) yes
Cl1 O4A 1.35(2) yes
Cl1 O1B 1.37(2) yes
Cl1 O3A 1.38(2) yes
Cl1 O2A 1.39(2) yes
Cl1 O3B 1.40(2) yes
O1W H1W1 0.83(8) no
O1W H1W2 1.01(10) no

loop_
_geom_torsion_atom_site_label_1
_geom_torsion_atom_site_label_2
_geom_torsion_atom_site_label_3
_geom_torsion_atom_site_label_4
_geom_torsion
_geom_torsion_publ_flag
C6 N1 C2 C3 14.9(7) no
C10 N1 C2 C3 158.8(5) no
N1 C2 C3 C4 5.8(8) no
C2 C3 C4 O4 -179.9(6) no
C2 C3 C4 C5 3.6(8) no
O4 C4 C5 C6 151.8(5) no
C3 C4 C5 C6 -31.6(6) no
C2 N1 C6 C5 -41.5(5) no
C10 N1 C6 C5 174.5(4) no
C2 N1 C6 C7 -169.3(4) no
C10 N1 C6 C7 46.8(6) no
C4 C5 C6 N1 49.3(5) no
C4 C5 C6 C7 175.2(4) no
N1 C6 C7 C8 -54.0(5) no
C5 C6 C7 C8 -179.1(4) no
N1 C6 C7 C17 69.2(5) no
C5 C6 C7 C17 -56.0(6) no
C6 C7 C8 C9 62.6(5) no
C17 C7 C8 C9 -64.3(6) no
C7 C8 C9 C10 -64.0(6) no
C7 C8 C9 C11 63.5(6) no
C2 N1 C10 C9 167.9(4) no
C6 N1 C10 C9 -48.0(6) no
C11 C9 C10 N1 -69.4(6) no
C8 C9 C10 N1 56.3(6) no
C10 C9 C11 N16 71.0(6) no
C8 C9 C11 N16 -54.4(6) no
C12 C13 C14 C15 135.(2) no
C12 C13 C14 C13' 11.(3) no
C12' C13' C14 C15 -4.(4) no
C12' C13' C14 C13 60.(4) no
C13 C14 C15 N16 174.0(9) no
C13' C14 C15 N16 -162.5(13) no
C9 C11 N16 C17 45.2(6) no
C9 C11 N16 C15 170.1(5) no
C14 C15 N16 C17 -54.1(7) no
C14 C15 N16 C11 -178.8(5) no
C11 N16 C17 C7 -47.6(5) no
C15 N16 C17 C7 -169.7(4) no
C6 C7 C17 N16 -66.0(6) no
C8 C7 C17 N16 58.1(5) no
